data_7219551
loop_
_publ_author_name
'Sutariya, Tushar R.'
'Labana, Balvantsingh M.'
'Parmar, Bhagyashri D.'
'PARMAR, NARSIDAS JERAMDAS'
'Kant, Rajani'
'Gupta, Vivek'

_publ_section_title
;
 A domino synthetic approach for some new, angular pyrazol-- and
 isoxazol--heterocycles using [DBU][Ac] as an effective reaction medium
;
_journal_name_full 'RSC Adv.'
_journal_paper_doi 10.1039/C5RA00493D
_journal_year 2015
_chemical_formula_moiety 'C27 H21 Cl2 N3 O4'
_chemical_formula_sum 'C27 H21 Cl2 N3 O4'
_chemical_formula_weight 522.37
_chemical_name_systematic
;
 (5S,5aR,11bS)-3-(2,5-dichlorophenyl)-1,11b-dimethyl-10-nitro-
 5-phenyl-3,5a,6,11b-tetrahydro-5H-chromeno[4',3':4,5]pyrano
 [2,3-c]pyrazole
;
_space_group_IT_number 14
_symmetry_cell_setting monoclinic
_symmetry_space_group_name_Hall '-P 2ybc'
_symmetry_space_group_name_H-M 'P 1 21/c 1'
_atom_sites_solution_hydrogens geom
_atom_sites_solution_primary direct
_atom_sites_solution_secondary difmap
_audit_block_doi 10.5517/cc11vby5
_audit_creation_method SHELXL-97
_audit_update_record
;
2013-12-24 deposited with the CCDC.
2015-02-11 downloaded from the CCDC.
;
_cell_angle_alpha 90.00
_cell_angle_beta 91.734(4)
_cell_angle_gamma 90.00
_cell_formula_units_Z 4
_cell_length_a 9.7530(5)
_cell_length_b 17.2963(8)
_cell_length_c 14.3658(6)
_cell_measurement_reflns_used 2801
_cell_measurement_temperature 293(2)
_cell_measurement_theta_max 26.9650
_cell_measurement_theta_min 3.7970
_cell_volume 2422.3(2)
_computing_cell_refinement 'CrysAlisPro, Diff.Ltd,Ver 1.171.34.40'
_computing_data_collection 'CrysAlisPro,Diff.Ltd,Ver 1.171.34.40'
_computing_data_reduction 'CrysAlisPro, Diff.Ltd,Ver 1.171.34.40'
_computing_molecular_graphics 'ORTEP3 (Farrugia, 1997)'
_computing_publication_material 'PLATON(Spek,1999)& PARST(1995)'
_computing_structure_refinement 'SHELXL-97 (Sheldrick, 1997)'
_computing_structure_solution 'SHELXS-97 (Sheldrick, 1997)'
_diffrn_ambient_temperature 293(2)
_diffrn_detector_area_resol_mean none
_diffrn_measured_fraction_theta_full 0.997
_diffrn_measured_fraction_theta_max 0.997
_diffrn_measurement_device_type 'CCD area detector'
_diffrn_measurement_method 'omega scans'
_diffrn_radiation_monochromator graphite
_diffrn_radiation_source 'fine-focus sealed tube'
_diffrn_radiation_type MoK\a
_diffrn_radiation_wavelength 0.71073
_diffrn_reflns_av_R_equivalents 0.0297
_diffrn_reflns_av_sigmaI/netI 0.0520
_diffrn_reflns_limit_h_max 7
_diffrn_reflns_limit_h_min -12
_diffrn_reflns_limit_k_max 21
_diffrn_reflns_limit_k_min -20
_diffrn_reflns_limit_l_max 17
_diffrn_reflns_limit_l_min -17
_diffrn_reflns_number 9854
_diffrn_reflns_theta_full 26.00
_diffrn_reflns_theta_max 26.00
_diffrn_reflns_theta_min 3.48
_diffrn_standards_decay_% none
_diffrn_standards_interval_count none
_diffrn_standards_interval_time none
_diffrn_standards_number none
_exptl_absorpt_coefficient_mu 0.309
_exptl_absorpt_correction_T_max 1.00000
_exptl_absorpt_correction_T_min 0.70675
_exptl_absorpt_correction_type multi-scan
_exptl_absorpt_process_details
;
CrysAlisPro, Agilent Technologies,
Version 1.171.36.28 (release 01-02-2013 CrysAlis171 .NET)
(compiled Feb  1 2013,16:14:44)
Empirical absorption correction using spherical harmonics,
 implemented in SCALE3 ABSPACK scaling algorithm.
;
_exptl_crystal_colour white
_exptl_crystal_density_diffrn 1.432
_exptl_crystal_density_method 'not measured'
_exptl_crystal_description block
_exptl_crystal_F_000 1080
_exptl_crystal_size_max 0.3
_exptl_crystal_size_mid 0.2
_exptl_crystal_size_min 0.2
_refine_diff_density_max 0.213
_refine_diff_density_min -0.340
_refine_diff_density_rms 0.043
_refine_ls_extinction_method none
_refine_ls_goodness_of_fit_ref 1.003
_refine_ls_hydrogen_treatment constr
_refine_ls_matrix_type full
_refine_ls_number_parameters 327
_refine_ls_number_reflns 4740
_refine_ls_number_restraints 0
_refine_ls_restrained_S_all 1.003
_refine_ls_R_factor_all 0.0808
_refine_ls_R_factor_gt 0.0455
_refine_ls_shift/su_max 0.001
_refine_ls_shift/su_mean 0.000
_refine_ls_structure_factor_coef Fsqd
_refine_ls_weighting_details 'calc w=1/[\s^2^(Fo^2^)+(0.0435P)^2^+0.0000P] where P=(Fo^2^+2Fc^2^)/3'
_refine_ls_weighting_scheme calc
_refine_ls_wR_factor_gt 0.0927
_refine_ls_wR_factor_ref 0.1085
_reflns_number_gt 3104
_reflns_number_total 4740
_reflns_threshold_expression >2sigma(I)
_cod_data_source_file c5ra00493d2.cif
_cod_data_source_block blc80
_cod_original_sg_symbol_H-M 'P 21/c'
_cod_database_code 7219551

loop_
_symmetry_equiv_pos_as_xyz
'x, y, z'
'-x, y+1/2, -z+1/2'
'-x, -y, -z'
'x, -y-1/2, z-1/2'

loop_
_atom_site_label
_atom_site_type_symbol
_atom_site_fract_x
_atom_site_fract_y
_atom_site_fract_z
_atom_site_U_iso_or_equiv
_atom_site_adp_type
_atom_site_occupancy
_atom_site_symmetry_multiplicity
_atom_site_calc_flag
_atom_site_refinement_flags
C1 C 0.6225(2) 0.38455(12) -0.06386(13) 0.0334(5) Uani 1 1 d .
N2 N 0.53741(16) 0.38354(10) 0.00666(11) 0.0378(4) Uani 1 1 d .
N3 N 0.58592(16) 0.32491(10) 0.06397(10) 0.0342(4) Uani 1 1 d .
C3A C 0.69892(19) 0.29262(12) 0.02849(12) 0.0286(5) Uani 1 1 d .
O4 O 0.76210(13) 0.23451(8) 0.07307(8) 0.0338(4) Uani 1 1 d .
C5 C 0.89977(19) 0.22178(12) 0.04008(12) 0.0306(5) Uani 1 1 d .
H5 H 0.9604 0.2623 0.0654 0.037 Uiso 1 1 calc R
C5A C 0.9004(2) 0.22509(11) -0.06711(12) 0.0312(5) Uani 1 1 d .
H5A H 0.8403 0.1839 -0.0914 0.037 Uiso 1 1 calc R
C6 C 1.0444(2) 0.20926(14) -0.09940(14) 0.0430(6) Uani 1 1 d .
H6A H 1.0732 0.1582 -0.0788 0.052 Uiso 1 1 calc R
H6B H 1.0447 0.2102 -0.1669 0.052 Uiso 1 1 calc R
O7 O 1.13866(15) 0.26576(10) -0.06292(10) 0.0478(4) Uani 1 1 d .
C7A C 1.1010(2) 0.34097(13) -0.07872(13) 0.0351(5) Uani 1 1 d .
C8 C 1.2049(2) 0.39550(16) -0.06730(14) 0.0483(6) Uani 1 1 d .
H8 H 1.2918 0.3803 -0.0460 0.058 Uiso 1 1 calc R
C9 C 1.1792(2) 0.47115(16) -0.08730(14) 0.0488(7) Uani 1 1 d .
H9 H 1.2483 0.5080 -0.0809 0.059 Uiso 1 1 calc R
C10 C 1.0485(2) 0.49215(13) -0.11724(14) 0.0391(6) Uani 1 1 d .
C11 C 0.9439(2) 0.43884(12) -0.12331(12) 0.0343(5) Uani 1 1 d .
H11 H 0.8562 0.4550 -0.1413 0.041 Uiso 1 1 calc R
C11A C 0.96680(19) 0.36192(12) -0.10323(12) 0.0287(5) Uani 1 1 d .
C11B C 0.84900(19) 0.30282(11) -0.10894(12) 0.0277(5) Uani 1 1 d .
C11C C 0.72784(19) 0.32886(11) -0.05305(12) 0.0271(4) Uani 1 1 d .
C12 C 0.5887(2) 0.44106(14) -0.14031(15) 0.0491(6) Uani 1 1 d .
H12A H 0.4913 0.4489 -0.1445 0.074 Uiso 1 1 calc R
H12B H 0.6197 0.4210 -0.1984 0.074 Uiso 1 1 calc R
H12C H 0.6336 0.4894 -0.1270 0.074 Uiso 1 1 calc R
C13 C 0.5296(2) 0.31422(13) 0.15339(14) 0.0344(5) Uani 1 1 d .
C14 C 0.4640(2) 0.24615(14) 0.17647(14) 0.0417(6) Uani 1 1 d .
C15 C 0.4089(2) 0.23850(16) 0.26386(16) 0.0544(7) Uani 1 1 d .
H15 H 0.3649 0.1928 0.2795 0.065 Uiso 1 1 calc R
C16 C 0.4187(3) 0.29719(16) 0.32719(16) 0.0571(7) Uani 1 1 d .
H16 H 0.3809 0.2918 0.3855 0.069 Uiso 1 1 calc R
C17 C 0.4847(2) 0.36447(15) 0.30403(15) 0.0509(6) Uani 1 1 d .
C18 C 0.5406(2) 0.37322(13) 0.21717(14) 0.0421(6) Uani 1 1 d .
H18 H 0.5854 0.4188 0.2021 0.051 Uiso 1 1 calc R
C19 C 0.9459(2) 0.14518(12) 0.07883(12) 0.0333(5) Uani 1 1 d .
C20 C 1.0784(2) 0.13562(15) 0.11356(14) 0.0474(6) Uani 1 1 d .
H20 H 1.1381 0.1776 0.1158 0.057 Uiso 1 1 calc R
C21 C 1.1226(3) 0.06438(16) 0.14478(16) 0.0575(7) Uani 1 1 d .
H21 H 1.2127 0.0583 0.1668 0.069 Uiso 1 1 calc R
C22 C 1.0361(3) 0.00277(16) 0.14382(16) 0.0563(7) Uani 1 1 d .
H22 H 1.0670 -0.0453 0.1646 0.068 Uiso 1 1 calc R
C23 C 0.9025(3) 0.01173(14) 0.11191(16) 0.0547(7) Uani 1 1 d .
H23 H 0.8423 -0.0300 0.1126 0.066 Uiso 1 1 calc R
C24 C 0.8580(2) 0.08264(13) 0.07898(14) 0.0442(6) Uani 1 1 d .
H24 H 0.7681 0.0883 0.0567 0.053 Uiso 1 1 calc R
N25 N 1.0205(3) 0.57143(13) -0.14519(14) 0.0553(6) Uani 1 1 d .
C26 C 0.8048(2) 0.28950(13) -0.21158(12) 0.0405(6) Uani 1 1 d .
H26A H 0.7278 0.2550 -0.2147 0.061 Uiso 1 1 calc R
H26B H 0.8796 0.2673 -0.2443 0.061 Uiso 1 1 calc R
H26C H 0.7795 0.3380 -0.2397 0.061 Uiso 1 1 calc R
Cl27 Cl 0.50055(10) 0.43965(5) 0.38351(5) 0.0937(3) Uani 1 1 d .
Cl28 Cl 0.45080(7) 0.17116(4) 0.09770(4) 0.0664(2) Uani 1 1 d .
O29 O 0.9023(2) 0.59217(11) -0.15795(15) 0.0805(6) Uani 1 1 d .
O30 O 1.1186(2) 0.61450(10) -0.15750(12) 0.0779(6) Uani 1 1 d .

loop_
_atom_site_aniso_label
_atom_site_aniso_U_11
_atom_site_aniso_U_22
_atom_site_aniso_U_33
_atom_site_aniso_U_23
_atom_site_aniso_U_13
_atom_site_aniso_U_12
C1 0.0277(11) 0.0382(14) 0.0343(11) 0.0072(9) -0.0019(9) -0.0017(10)
N2 0.0256(9) 0.0430(12) 0.0450(10) 0.0140(8) 0.0014(8) 0.0078(9)
N3 0.0259(9) 0.0404(11) 0.0367(9) 0.0143(8) 0.0069(7) 0.0083(8)
C3A 0.0238(10) 0.0296(12) 0.0325(10) 0.0028(9) 0.0000(8) 0.0013(9)
O4 0.0293(8) 0.0374(9) 0.0350(7) 0.0108(6) 0.0077(6) 0.0100(7)
C5 0.0254(11) 0.0313(12) 0.0354(11) 0.0009(9) 0.0049(9) 0.0027(9)
C5A 0.0333(12) 0.0302(12) 0.0303(10) -0.0028(9) 0.0057(9) -0.0010(10)
C6 0.0440(14) 0.0418(15) 0.0439(13) 0.0003(10) 0.0135(11) 0.0099(12)
O7 0.0278(8) 0.0555(11) 0.0604(10) 0.0066(8) 0.0068(7) 0.0082(8)
C7A 0.0270(11) 0.0433(15) 0.0354(11) 0.0010(10) 0.0075(9) 0.0011(10)
C8 0.0258(12) 0.071(2) 0.0479(13) 0.0021(13) 0.0026(10) -0.0094(12)
C9 0.0431(15) 0.0607(18) 0.0432(13) -0.0093(12) 0.0089(11) -0.0233(13)
C10 0.0458(14) 0.0356(14) 0.0365(12) -0.0048(9) 0.0112(10) -0.0117(11)
C11 0.0305(12) 0.0393(14) 0.0334(11) 0.0005(9) 0.0043(9) -0.0042(10)
C11A 0.0275(11) 0.0333(13) 0.0255(10) -0.0017(9) 0.0044(8) -0.0041(10)
C11B 0.0269(11) 0.0289(12) 0.0271(10) -0.0014(8) 0.0002(8) -0.0022(9)
C11C 0.0236(10) 0.0308(12) 0.0267(10) 0.0048(8) -0.0014(8) -0.0030(9)
C12 0.0406(14) 0.0541(17) 0.0525(14) 0.0224(12) 0.0024(11) 0.0110(12)
C13 0.0228(11) 0.0424(14) 0.0382(11) 0.0093(10) 0.0064(9) 0.0080(10)
C14 0.0287(12) 0.0507(15) 0.0460(13) 0.0058(11) 0.0039(10) -0.0005(11)
C15 0.0453(15) 0.0629(18) 0.0561(15) 0.0145(13) 0.0175(12) -0.0137(14)
C16 0.0543(16) 0.071(2) 0.0477(14) 0.0094(14) 0.0230(12) -0.0005(15)
C17 0.0509(15) 0.0568(17) 0.0456(13) -0.0008(12) 0.0125(12) 0.0104(14)
C18 0.0409(13) 0.0378(14) 0.0483(13) 0.0103(11) 0.0107(11) 0.0064(11)
C19 0.0362(12) 0.0323(13) 0.0316(11) 0.0013(9) 0.0062(9) 0.0068(10)
C20 0.0389(14) 0.0486(16) 0.0546(14) 0.0088(12) -0.0019(11) 0.0085(12)
C21 0.0532(16) 0.063(2) 0.0559(15) 0.0135(13) -0.0017(12) 0.0259(15)
C22 0.084(2) 0.0388(16) 0.0470(14) 0.0116(11) 0.0123(14) 0.0267(16)
C23 0.0742(19) 0.0325(15) 0.0581(16) 0.0048(12) 0.0110(14) 0.0016(14)
C24 0.0493(14) 0.0356(14) 0.0477(13) -0.0007(11) 0.0031(11) 0.0063(12)
N25 0.0748(17) 0.0405(14) 0.0516(12) -0.0094(10) 0.0177(12) -0.0175(13)
C26 0.0445(13) 0.0456(14) 0.0315(11) -0.0028(10) 0.0006(10) -0.0088(12)
Cl27 0.1385(8) 0.0782(6) 0.0661(5) -0.0198(4) 0.0311(5) -0.0001(6)
Cl28 0.0645(5) 0.0662(5) 0.0692(4) -0.0097(3) 0.0121(3) -0.0244(4)
O29 0.0808(15) 0.0437(12) 0.1181(16) 0.0107(11) 0.0222(13) 0.0048(12)
O30 0.0996(16) 0.0507(13) 0.0843(13) -0.0055(10) 0.0173(11) -0.0414(12)

loop_
_atom_type_symbol
_atom_type_description
_atom_type_scat_dispersion_real
_atom_type_scat_dispersion_imag
_atom_type_scat_source
C C 0.0033 0.0016 'International Tables Vol C Tables 4.2.6.8 and 6.1.1.4'
H H 0.0000 0.0000 'International Tables Vol C Tables 4.2.6.8 and 6.1.1.4'
N N 0.0061 0.0033 'International Tables Vol C Tables 4.2.6.8 and 6.1.1.4'
O O 0.0106 0.0060 'International Tables Vol C Tables 4.2.6.8 and 6.1.1.4'
Cl Cl 0.1484 0.1585 'International Tables Vol C Tables 4.2.6.8 and 6.1.1.4'

loop_
_citation_id
_citation_doi
_citation_year
1 10.1007/s11243-014-9865-2 2014

loop_
_geom_angle_atom_site_label_1
_geom_angle_atom_site_label_2
_geom_angle_atom_site_label_3
_geom_angle
N2 C1 C11C 112.08(17)
N2 C1 C12 116.03(18)
C11C C1 C12 131.86(17)
C1 N2 N3 104.70(15)
C3A N3 N2 110.36(14)
C3A N3 C13 128.95(16)
N2 N3 C13 119.91(15)
O4 C3A N3 120.12(15)
O4 C3A C11C 130.84(17)
N3 C3A C11C 109.04(17)
C3A O4 C5 112.06(14)
O4 C5 C19 106.38(15)
O4 C5 C5A 110.58(15)
C19 C5 C5A 113.16(16)
O4 C5 H5 108.9
C19 C5 H5 108.9
C5A C5 H5 108.9
C6 C5A C5 109.27(17)
C6 C5A C11B 109.23(16)
C5 C5A C11B 114.13(15)
C6 C5A H5A 108.0
C5 C5A H5A 108.0
C11B C5A H5A 108.0
O7 C6 C5A 110.82(17)
O7 C6 H6A 109.5
C5A C6 H6A 109.5
O7 C6 H6B 109.5
C5A C6 H6B 109.5
H6A C6 H6B 108.1
C7A O7 C6 115.00(17)
O7 C7A C8 115.8(2)
O7 C7A C11A 122.29(19)
C8 C7A C11A 121.9(2)
C9 C8 C7A 119.9(2)
C9 C8 H8 120.1
C7A C8 H8 120.1
C8 C9 C10 118.7(2)
C8 C9 H9 120.6
C10 C9 H9 120.6
C11 C10 C9 121.2(2)
C11 C10 N25 118.9(2)
C9 C10 N25 119.9(2)
C10 C11 C11A 121.3(2)
C10 C11 H11 119.4
C11A C11 H11 119.4
C11 C11A C7A 116.66(19)
C11 C11A C11B 120.97(18)
C7A C11A C11B 122.36(19)
C11C C11B C11A 111.53(15)
C11C C11B C26 110.56(16)
C11A C11B C26 109.71(15)
C11C C11B C5A 107.47(14)
C11A C11B C5A 108.89(16)
C26 C11B C5A 108.61(16)
C3A C11C C1 103.81(16)
C3A C11C C11B 120.14(17)
C1 C11C C11B 136.02(16)
C1 C12 H12A 109.5
C1 C12 H12B 109.5
H12A C12 H12B 109.5
C1 C12 H12C 109.5
H12A C12 H12C 109.5
H12B C12 H12C 109.5
C18 C13 C14 119.95(19)
C18 C13 N3 118.73(19)
C14 C13 N3 121.32(19)
C13 C14 C15 119.5(2)
C13 C14 Cl28 120.55(16)
C15 C14 Cl28 119.97(18)
C16 C15 C14 120.8(2)
C16 C15 H15 119.6
C14 C15 H15 119.6
C15 C16 C17 119.4(2)
C15 C16 H16 120.3
C17 C16 H16 120.3
C16 C17 C18 120.7(2)
C16 C17 Cl27 120.52(17)
C18 C17 Cl27 118.8(2)
C13 C18 C17 119.7(2)
C13 C18 H18 120.2
C17 C18 H18 120.2
C24 C19 C20 118.7(2)
C24 C19 C5 120.9(2)
C20 C19 C5 120.4(2)
C21 C20 C19 120.4(2)
C21 C20 H20 119.8
C19 C20 H20 119.8
C22 C21 C20 120.7(2)
C22 C21 H21 119.7
C20 C21 H21 119.7
C21 C22 C23 119.7(2)
C21 C22 H22 120.1
C23 C22 H22 120.1
C22 C23 C24 119.9(3)
C22 C23 H23 120.0
C24 C23 H23 120.0
C23 C24 C19 120.6(2)
C23 C24 H24 119.7
C19 C24 H24 119.7
O29 N25 O30 122.5(2)
O29 N25 C10 119.3(2)
O30 N25 C10 118.1(2)
C11B C26 H26A 109.5
C11B C26 H26B 109.5
H26A C26 H26B 109.5
C11B C26 H26C 109.5
H26A C26 H26C 109.5
H26B C26 H26C 109.5

loop_
_geom_bond_atom_site_label_1
_geom_bond_atom_site_label_2
_geom_bond_distance
C1 N2 1.329(2)
C1 C11C 1.414(3)
C1 C12 1.499(3)
N2 N3 1.381(2)
N3 C3A 1.349(2)
N3 C13 1.424(2)
C3A O4 1.333(2)
C3A C11C 1.366(2)
O4 C5 1.454(2)
C5 C19 1.501(3)
C5 C5A 1.541(2)
C5 H5 0.9800
C5A C6 1.518(3)
C5A C11B 1.550(3)
C5A H5A 0.9800
C6 O7 1.430(3)
C6 H6A 0.9700
C6 H6B 0.9700
O7 C7A 1.369(3)
C7A C8 1.390(3)
C7A C11A 1.393(3)
C8 C9 1.361(3)
C8 H8 0.9300
C9 C10 1.381(3)
C9 H9 0.9300
C10 C11 1.376(3)
C10 N25 1.452(3)
C11 C11A 1.378(3)
C11 H11 0.9300
C11A C11B 1.538(3)
C11B C11C 1.517(2)
C11B C26 1.541(2)
C12 H12A 0.9600
C12 H12B 0.9600
C12 H12C 0.9600
C13 C18 1.373(3)
C13 C14 1.385(3)
C14 C15 1.387(3)
C14 Cl28 1.723(2)
C15 C16 1.365(3)
C15 H15 0.9300
C16 C17 1.376(3)
C16 H16 0.9300
C17 C18 1.385(3)
C17 Cl27 1.734(2)
C18 H18 0.9300
C19 C24 1.380(3)
C19 C20 1.381(3)
C20 C21 1.376(3)
C20 H20 0.9300
C21 C22 1.359(3)
C21 H21 0.9300
C22 C23 1.377(4)
C22 H22 0.9300
C23 C24 1.380(3)
C23 H23 0.9300
C24 H24 0.9300
N25 O29 1.217(3)
N25 O30 1.230(2)
C26 H26A 0.9600
C26 H26B 0.9600
C26 H26C 0.9600

loop_
_geom_torsion_atom_site_label_1
_geom_torsion_atom_site_label_2
_geom_torsion_atom_site_label_3
_geom_torsion_atom_site_label_4
_geom_torsion
C11C C1 N2 N3 -1.3(2)
C12 C1 N2 N3 176.88(18)
C1 N2 N3 C3A 0.9(2)
C1 N2 N3 C13 171.61(18)
N2 N3 C3A O4 -179.83(17)
C13 N3 C3A O4 10.5(3)
N2 N3 C3A C11C -0.1(2)
C13 N3 C3A C11C -169.77(19)
N3 C3A O4 C5 -163.89(17)
C11C C3A O4 C5 16.5(3)
C3A O4 C5 C19 -167.21(15)
C3A O4 C5 C5A -44.0(2)
O4 C5 C5A C6 -178.34(16)
C19 C5 C5A C6 -59.1(2)
O4 C5 C5A C11B 59.1(2)
C19 C5 C5A C11B 178.28(17)
C5 C5A C6 O7 -60.4(2)
C11B C5A C6 O7 65.1(2)
C5A C6 O7 C7A -52.4(2)
C6 O7 C7A C8 -163.13(16)
C6 O7 C7A C11A 17.9(3)
O7 C7A C8 C9 175.78(18)
C11A C7A C8 C9 -5.2(3)
C7A C8 C9 C10 1.1(3)
C8 C9 C10 C11 2.7(3)
C8 C9 C10 N25 -175.75(18)
C9 C10 C11 C11A -2.5(3)
N25 C10 C11 C11A 175.93(17)
C10 C11 C11A C7A -1.4(3)
C10 C11 C11A C11B 179.20(16)
O7 C7A C11A C11 -175.78(16)
C8 C7A C11A C11 5.3(3)
O7 C7A C11A C11B 3.6(3)
C8 C7A C11A C11B -175.35(17)
C11 C11A C11B C11C -52.3(2)
C7A C11A C11B C11C 128.40(19)
C11 C11A C11B C26 70.6(2)
C7A C11A C11B C26 -108.8(2)
C11 C11A C11B C5A -170.68(15)
C7A C11A C11B C5A 10.0(2)
C6 C5A C11B C11C -162.62(16)
C5 C5A C11B C11C -40.0(2)
C6 C5A C11B C11A -41.7(2)
C5 C5A C11B C11A 80.96(19)
C6 C5A C11B C26 77.7(2)
C5 C5A C11B C26 -159.62(16)
O4 C3A C11C C1 179.0(2)
N3 C3A C11C C1 -0.7(2)
O4 C3A C11C C11B 0.9(3)
N3 C3A C11C C11B -178.82(16)
N2 C1 C11C C3A 1.3(2)
C12 C1 C11C C3A -176.6(2)
N2 C1 C11C C11B 179.0(2)
C12 C1 C11C C11B 1.1(4)
C11A C11B C11C C3A -108.0(2)
C26 C11B C11C C3A 129.67(19)
C5A C11B C11C C3A 11.3(2)
C11A C11B C11C C1 74.6(3)
C26 C11B C11C C1 -47.8(3)
C5A C11B C11C C1 -166.1(2)
C3A N3 C13 C18 107.9(2)
N2 N3 C13 C18 -61.0(3)
C3A N3 C13 C14 -72.5(3)
N2 N3 C13 C14 118.7(2)
C18 C13 C14 C15 0.5(3)
N3 C13 C14 C15 -179.13(19)
C18 C13 C14 Cl28 -179.31(17)
N3 C13 C14 Cl28 1.1(3)
C13 C14 C15 C16 0.0(4)
Cl28 C14 C15 C16 179.8(2)
C14 C15 C16 C17 -0.4(4)
C15 C16 C17 C18 0.3(4)
C15 C16 C17 Cl27 -179.2(2)
C14 C13 C18 C17 -0.6(3)
N3 C13 C18 C17 179.02(18)
C16 C17 C18 C13 0.2(3)
Cl27 C17 C18 C13 179.77(17)
O4 C5 C19 C24 42.6(2)
C5A C5 C19 C24 -79.0(2)
O4 C5 C19 C20 -138.63(19)
C5A C5 C19 C20 99.8(2)
C24 C19 C20 C21 2.1(3)
C5 C19 C20 C21 -176.74(18)
C19 C20 C21 C22 -1.4(3)
C20 C21 C22 C23 -0.5(4)
C21 C22 C23 C24 1.6(4)
C22 C23 C24 C19 -0.9(3)
C20 C19 C24 C23 -1.0(3)
C5 C19 C24 C23 177.85(18)
C11 C10 N25 O29 12.5(3)
C9 C10 N25 O29 -169.0(2)
C11 C10 N25 O30 -165.56(19)
C9 C10 N25 O30 12.9(3)
